data_4334194
loop_
_publ_author_name
'Mansura Khatun'
'Stanislav S. Stoyko'
'Arthur Mar'

_publ_contact_author_address
; Department of Chemistry
  University of Alberta
  Edmonton, AB
  Canada  T6G 2G2
;
_publ_contact_author_email arthur.mar@ualberta.ca
_publ_contact_author_fax '(780) 492-8231'
_publ_contact_author_name 'Dr. Arthur Mar'
_publ_contact_author_phone '(780) 492-5592'
_publ_section_title
;
 Quaternary Arsenides AM1.5Tt0.5As2 (A= Na, K, Rb; M= Zn, Cd; Tt= Si, Ge,
 Sn): Size Effects in CaAl2Si2- and ThCr2Si2-Type Structures
;
_journal_name_full 'Inorganic Chemistry'
_journal_page_first 3148
_journal_page_last 3158
_journal_paper_doi 10.1021/ic302627n
_journal_volume 52
_journal_year 2013
_chemical_formula_structural 'Rb Cd1.5 Sn0.5 As2'
_chemical_formula_sum 'As2 Cd1.5 Rb Sn0.5'
_chemical_formula_weight 463.26
_chemical_name_common 'Rubidium cadmium tin arsenide (1/1.5/0.5/2)'
_chemical_name_systematic 'Rubidium cadmium tin arsenide (1/1.5/0.5/2)'
_space_group_IT_number 164
_symmetry_cell_setting trigonal
_symmetry_space_group_name_Hall '-P 3 2"'
_symmetry_space_group_name_H-M 'P -3 m 1'
_atom_sites_solution_primary direct
_atom_sites_solution_secondary difmap
_audit_creation_method SHELXL-97
_cell_angle_alpha 90.00
_cell_angle_beta 90.00
_cell_angle_gamma 120.00
_cell_formula_units_Z 1
_cell_length_a 4.4263(7)
_cell_length_b 4.4263(7)
_cell_length_c 8.4586(14)
_cell_measurement_reflns_used 2226
_cell_measurement_temperature 173(2)
_cell_measurement_theta_max 32.88
_cell_measurement_theta_min 2.41
_cell_volume 143.52(4)
_computing_cell_refinement 'Bruker SAINT 7.68A (Bruker, 2009)'
_computing_data_collection 'Bruker SMART 5.054 (Bruker, 1999)'
_computing_data_reduction 'Bruker SAINT 7.68A'
_computing_molecular_graphics 'ATOMS 5.1 (Dowty, 1999)'
_computing_publication_material 'Bruker SHELXTL 6.12'
_computing_structure_refinement 'Bruker SHELXTL 6.12'
_computing_structure_solution 'Bruker SHELXTL 6.12'
_diffrn_ambient_temperature 173(2)
_diffrn_measured_fraction_theta_full 1.000
_diffrn_measured_fraction_theta_max 1.000
_diffrn_measurement_device_type 'Bruker PLATFORM APEX II CCD'
_diffrn_measurement_method '\w scans'
_diffrn_radiation_monochromator graphite
_diffrn_radiation_source 'fine-focus sealed tube'
_diffrn_radiation_type MoK\a
_diffrn_radiation_wavelength 0.71073
_diffrn_reflns_av_R_equivalents 0.0144
_diffrn_reflns_av_sigmaI/netI 0.0077
_diffrn_reflns_limit_h_max 6
_diffrn_reflns_limit_h_min -6
_diffrn_reflns_limit_k_max 6
_diffrn_reflns_limit_k_min -6
_diffrn_reflns_limit_l_max 12
_diffrn_reflns_limit_l_min -12
_diffrn_reflns_number 2034
_diffrn_reflns_theta_full 32.93
_diffrn_reflns_theta_max 32.93
_diffrn_reflns_theta_min 2.41
_diffrn_standards_number 0
_exptl_absorpt_coefficient_mu 27.428
_exptl_absorpt_correction_T_max 0.4911
_exptl_absorpt_correction_T_min 0.2001
_exptl_absorpt_correction_type numerical
_exptl_absorpt_process_details 'Bruker SHELXTL 6.12 (Sheldrick, 2001)'
_exptl_crystal_colour grey
_exptl_crystal_density_diffrn 5.360
_exptl_crystal_description prism
_exptl_crystal_F_000 200
_exptl_crystal_size_max 0.12
_exptl_crystal_size_mid 0.04
_exptl_crystal_size_min 0.04
_refine_diff_density_max 3.632
_refine_diff_density_min -1.751
_refine_diff_density_rms 0.261
_refine_ls_extinction_coef 0.174(11)
_refine_ls_extinction_expression Fc^*^=kFc[1+0.001xFc^2^\l^3^/sin(2\q)]^-1/4^
_refine_ls_extinction_method SHELXL
_refine_ls_goodness_of_fit_ref 1.186
_refine_ls_matrix_type full
_refine_ls_number_parameters 10
_refine_ls_number_reflns 246
_refine_ls_number_restraints 0
_refine_ls_restrained_S_all 1.186
_refine_ls_R_factor_all 0.0239
_refine_ls_R_factor_gt 0.0233
_refine_ls_shift/su_max 0.000
_refine_ls_shift/su_mean 0.000
_refine_ls_structure_factor_coef Fsqd
_refine_ls_weighting_details 'calc w=1/[\s^2^(Fo^2^)+(0.0313P)^2^+0.7728P] where P=(Fo^2^+2Fc^2^)/3'
_refine_ls_weighting_scheme calc
_refine_ls_wR_factor_gt 0.0604
_refine_ls_wR_factor_ref 0.0607
_reflns_number_gt 242
_reflns_number_total 246
_reflns_threshold_expression I>2\s(I)
_cod_data_source_file ic302627n_si_002_08.cif
_cod_data_source_block RbCd1.5Sn0.5As2
_cod_original_formula_sum 'As2 Cd1.50 Rb Sn0.50'
_cod_database_code 4334194

loop_
_symmetry_equiv_pos_as_xyz
'x, y, z'
'-y, x-y, z'
'-x+y, -x, z'
'y, x, -z'
'x-y, -y, -z'
'-x, -x+y, -z'
'-x, -y, -z'
'y, -x+y, -z'
'x-y, x, -z'
'-y, -x, z'
'-x+y, y, z'
'x, x-y, z'

loop_
_atom_site_label
_atom_site_type_symbol
_atom_site_fract_x
_atom_site_fract_y
_atom_site_fract_z
_atom_site_U_iso_or_equiv
_atom_site_adp_type
_atom_site_occupancy
_atom_site_symmetry_multiplicity
_atom_site_calc_flag
_atom_site_refinement_flags
Rb Rb 0.0000 0.0000 0.0000 0.0159(3) Uani 1 12 d S
Cd Cd 0.3333 0.6667 0.62313(6) 0.0154(2) Uani 0.75 6 d SP
Sn Sn 0.3333 0.6667 0.62313(6) 0.0154(2) Uani 0.25 6 d SP
As As 0.3333 0.6667 0.28242(10) 0.0155(3) Uani 1 6 d S

loop_
_atom_site_aniso_label
_atom_site_aniso_U_11
_atom_site_aniso_U_22
_atom_site_aniso_U_33
_atom_site_aniso_U_23
_atom_site_aniso_U_13
_atom_site_aniso_U_12
Rb 0.0163(3) 0.0163(3) 0.0153(4) 0.000 0.000 0.00813(17)
Cd 0.0143(3) 0.0143(3) 0.0175(3) 0.000 0.000 0.00716(13)
Sn 0.0143(3) 0.0143(3) 0.0175(3) 0.000 0.000 0.00716(13)
As 0.0105(3) 0.0105(3) 0.0253(4) 0.000 0.000 0.00527(15)

loop_
_atom_type_symbol
_atom_type_description
_atom_type_scat_dispersion_real
_atom_type_scat_dispersion_imag
_atom_type_scat_source
As As 0.0499 2.0058 'International Tables Vol C Tables 4.2.6.8 and 6.1.1.4'
Rb Rb -0.9393 2.9676 'International Tables Vol C Tables 4.2.6.8 and 6.1.1.4'
Cd Cd -0.8075 1.2024 'International Tables Vol C Tables 4.2.6.8 and 6.1.1.4'
Sn Sn -0.6537 1.4246 'International Tables Vol C Tables 4.2.6.8 and 6.1.1.4'

loop_
_geom_angle_atom_site_label_1
_geom_angle_atom_site_label_2
_geom_angle_atom_site_label_3
_geom_angle
_geom_angle_site_symmetry_1
_geom_angle_site_symmetry_3
As Rb As 180.00(2) 7 .
As Rb As 78.493(19) 7 7_565
As Rb As 101.507(19) . 7_565
As Rb As 101.507(19) 7 1_545
As Rb As 78.493(19) . 1_545
As Rb As 180.00(2) 7_565 1_545
As Rb As 78.493(19) 7 7_665
As Rb As 101.507(19) . 7_665
As Rb As 78.493(19) 7_565 7_665
As Rb As 101.507(19) 1_545 7_665
As Rb As 101.507(19) 7 1_445
As Rb As 78.493(19) . 1_445
As Rb As 101.507(19) 7_565 1_445
As Rb As 78.493(19) 1_545 1_445
As Rb As 180.0 7_665 1_445
As Rb Sn 139.577(8) 7 7_666
As Rb Sn 40.423(8) . 7_666
As Rb Sn 139.577(8) 7_565 7_666
As Rb Sn 40.423(8) 1_545 7_666
As Rb Sn 94.352(17) 7_665 7_666
As Rb Sn 85.648(17) 1_445 7_666
As Rb Sn 40.423(8) 7 1_444
As Rb Sn 139.577(8) . 1_444
As Rb Sn 40.423(8) 7_565 1_444
As Rb Sn 139.577(8) 1_545 1_444
As Rb Sn 85.648(17) 7_665 1_444
As Rb Sn 94.352(17) 1_445 1_444
Sn Rb Sn 180.000(9) 7_666 1_444
As Rb Cd 40.423(8) 7 1_444
As Rb Cd 139.577(8) . 1_444
As Rb Cd 40.423(8) 7_565 1_444
As Rb Cd 139.577(8) 1_545 1_444
As Rb Cd 85.648(17) 7_665 1_444
As Rb Cd 94.352(17) 1_445 1_444
Sn Rb Cd 180.000(9) 7_666 1_444
Sn Rb Cd 0.000(9) 1_444 1_444
As Rb Cd 139.577(8) 7 7_666
As Rb Cd 40.423(8) . 7_666
As Rb Cd 139.577(8) 7_565 7_666
As Rb Cd 40.423(8) 1_545 7_666
As Rb Cd 94.352(17) 7_665 7_666
As Rb Cd 85.648(17) 1_445 7_666
Sn Rb Cd 0.000(9) 7_666 7_666
Sn Rb Cd 180.000(9) 1_444 7_666
Cd Rb Cd 180.000(9) 1_444 7_666
As Rb Sn 139.577(8) 7 7_566
As Rb Sn 40.423(8) . 7_566
As Rb Sn 94.352(17) 7_565 7_566
As Rb Sn 85.648(17) 1_545 7_566
As Rb Sn 139.577(8) 7_665 7_566
As Rb Sn 40.423(8) 1_445 7_566
Sn Rb Sn 65.597(13) 7_666 7_566
Sn Rb Sn 114.403(13) 1_444 7_566
Cd Rb Sn 114.403(13) 1_444 7_566
Cd Rb Sn 65.597(13) 7_666 7_566
As Rb Sn 40.423(8) 7 1_544
As Rb Sn 139.577(8) . 1_544
As Rb Sn 85.648(17) 7_565 1_544
As Rb Sn 94.352(17) 1_545 1_544
As Rb Sn 40.423(8) 7_665 1_544
As Rb Sn 139.577(8) 1_445 1_544
Sn Rb Sn 114.403(13) 7_666 1_544
Sn Rb Sn 65.597(13) 1_444 1_544
Cd Rb Sn 65.597(13) 1_444 1_544
Cd Rb Sn 114.403(13) 7_666 1_544
Sn Rb Sn 180.0 7_566 1_544
As Cd As 111.497(19) 7_676 7_566
As Cd As 111.496(19) 7_676 7_666
As Cd As 111.497(19) 7_566 7_666
As Cd As 107.36(2) 7_676 .
As Cd As 107.36(2) 7_566 .
As Cd As 107.36(2) 7_666 .
As Cd Sn 123.947(13) 7_676 7_566
As Cd Sn 56.54(2) 7_566 7_566
As Cd Sn 123.947(13) 7_666 7_566
As Cd Sn 50.817(15) . 7_566
As Cd Cd 123.947(13) 7_676 7_566
As Cd Cd 56.54(2) 7_566 7_566
As Cd Cd 123.947(13) 7_666 7_566
As Cd Cd 50.817(15) . 7_566
Sn Cd Cd 0.0 7_566 7_566
As Cd Sn 56.54(2) 7_676 7_676
As Cd Sn 123.947(13) 7_566 7_676
As Cd Sn 123.947(13) 7_666 7_676
As Cd Sn 50.817(15) . 7_676
Sn Cd Sn 84.33(2) 7_566 7_676
Cd Cd Sn 84.33(2) 7_566 7_676
As Cd Cd 56.54(2) 7_676 7_676
As Cd Cd 123.947(13) 7_566 7_676
As Cd Cd 123.947(13) 7_666 7_676
As Cd Cd 50.817(15) . 7_676
Sn Cd Cd 84.33(2) 7_566 7_676
Cd Cd Cd 84.33(2) 7_566 7_676
Sn Cd Cd 0.000(14) 7_676 7_676
As Cd Cd 123.947(13) 7_676 7_666
As Cd Cd 123.947(13) 7_566 7_666
As Cd Cd 56.54(2) 7_666 7_666
As Cd Cd 50.817(15) . 7_666
Sn Cd Cd 84.33(2) 7_566 7_666
Cd Cd Cd 84.33(2) 7_566 7_666
Sn Cd Cd 84.33(2) 7_676 7_666
Cd Cd Cd 84.33(2) 7_676 7_666
As Cd Sn 123.947(13) 7_676 7_666
As Cd Sn 123.947(13) 7_566 7_666
As Cd Sn 56.54(2) 7_666 7_666
As Cd Sn 50.817(15) . 7_666
Sn Cd Sn 84.33(2) 7_566 7_666
Cd Cd Sn 84.33(2) 7_566 7_666
Sn Cd Sn 84.33(2) 7_676 7_666
Cd Cd Sn 84.33(2) 7_676 7_666
Cd Cd Sn 0.000(14) 7_666 7_666
As Cd Rb 57.906(16) 7_676 1_666
As Cd Rb 111.36(3) 7_566 1_666
As Cd Rb 57.906(16) 7_666 1_666
As Cd Rb 141.282(8) . 1_666
Sn Cd Rb 167.901(18) 7_566 1_666
Cd Cd Rb 167.901(18) 7_566 1_666
Sn Cd Rb 104.510(13) 7_676 1_666
Cd Cd Rb 104.510(13) 7_676 1_666
Cd Cd Rb 104.510(13) 7_666 1_666
Sn Cd Rb 104.510(13) 7_666 1_666
As Cd Rb 57.906(16) 7_676 1_566
As Cd Rb 57.906(16) 7_566 1_566
As Cd Rb 111.36(3) 7_666 1_566
As Cd Rb 141.282(8) . 1_566
Sn Cd Rb 104.510(13) 7_566 1_566
Cd Cd Rb 104.510(13) 7_566 1_566
Sn Cd Rb 104.510(13) 7_676 1_566
Cd Cd Rb 104.510(13) 7_676 1_566
Cd Cd Rb 167.901(18) 7_666 1_566
Sn Cd Rb 167.901(18) 7_666 1_566
Rb Cd Rb 65.597(13) 1_666 1_566
Sn As Cd 0.00(2) 7_676 7_676
Sn As Sn 111.497(19) 7_676 7_566
Cd As Sn 111.497(19) 7_676 7_566
Sn As Cd 111.497(19) 7_676 7_566
Cd As Cd 111.497(19) 7_676 7_566
Sn As Cd 0.0 7_566 7_566
Sn As Sn 111.497(19) 7_676 7_666
Cd As Sn 111.497(19) 7_676 7_666
Sn As Sn 111.497(19) 7_566 7_666
Cd As Sn 111.497(19) 7_566 7_666
Sn As Cd 111.497(19) 7_676 7_666
Cd As Cd 111.497(19) 7_676 7_666
Sn As Cd 111.497(19) 7_566 7_666
Cd As Cd 111.497(19) 7_566 7_666
Sn As Cd 0.00(2) 7_666 7_666
Sn As Cd 72.64(2) 7_676 .
Cd As Cd 72.64(2) 7_676 .
Sn As Cd 72.64(2) 7_566 .
Cd As Cd 72.64(2) 7_566 .
Sn As Cd 72.64(2) 7_666 .
Cd As Cd 72.64(2) 7_666 .
Sn As Rb 154.29(3) 7_676 .
Cd As Rb 154.29(3) 7_676 .
Sn As Rb 81.671(13) 7_566 .
Cd As Rb 81.671(13) 7_566 .
Sn As Rb 81.671(13) 7_666 .
Cd As Rb 81.671(13) 7_666 .
Cd As Rb 133.069(12) . .
Sn As Rb 81.671(13) 7_676 1_565
Cd As Rb 81.671(13) 7_676 1_565
Sn As Rb 81.671(13) 7_566 1_565
Cd As Rb 81.671(13) 7_566 1_565
Sn As Rb 154.29(3) 7_666 1_565
Cd As Rb 154.29(3) 7_666 1_565
Cd As Rb 133.069(12) . 1_565
Rb As Rb 78.493(19) . 1_565
Sn As Rb 81.671(13) 7_676 1_665
Cd As Rb 81.671(13) 7_676 1_665
Sn As Rb 154.29(3) 7_566 1_665
Cd As Rb 154.29(3) 7_566 1_665
Sn As Rb 81.671(13) 7_666 1_665
Cd As Rb 81.671(13) 7_666 1_665
Cd As Rb 133.069(12) . 1_665
Rb As Rb 78.493(19) . 1_665
Rb As Rb 78.493(19) 1_565 1_665

loop_
_geom_bond_atom_site_label_1
_geom_bond_atom_site_label_2
_geom_bond_distance
_geom_bond_site_symmetry_2
Rb As 3.4982(7) 7
Rb As 3.4982(7) .
Rb As 3.4982(7) 7_565
Rb As 3.4982(7) 1_545
Rb As 3.4982(7) 7_665
Rb As 3.4982(7) 1_445
Rb Sn 4.0857(6) 7_666
Rb Sn 4.0857(6) 1_444
Rb Cd 4.0857(6) 1_444
Rb Cd 4.0857(6) 7_666
Rb Sn 4.0857(6) 7_566
Rb Sn 4.0857(6) 1_544
Cd As 2.6775(5) 7_676
Cd As 2.6775(5) 7_566
Cd As 2.6775(5) 7_666
Cd As 2.8819(11) .
Cd Sn 3.2969(8) 7_566
Cd Cd 3.2969(8) 7_566
Cd Sn 3.2969(8) 7_676
Cd Cd 3.2969(8) 7_676
Cd Cd 3.2969(8) 7_666
Cd Sn 3.2969(8) 7_666
Cd Rb 4.0857(6) 1_666
Cd Rb 4.0857(6) 1_566
As Sn 2.6775(5) 7_676
As Cd 2.6775(5) 7_676
As Sn 2.6775(5) 7_566
As Cd 2.6775(5) 7_566
As Sn 2.6775(5) 7_666
As Cd 2.6775(5) 7_666
As Rb 3.4982(7) 1_565
As Rb 3.4982(7) 1_665
